data_7210165
loop_
_publ_author_name
'Liu, Qing-Yan'
'Xiahou, Zuo-Juan'
'Wang, Yu-Ling'
'Li, Li-Qin'
'Chen, Li-Li'
'Fu, Yang'

_publ_section_title
;
 3D metal--organic frameworks constructed of 2D metal aromatic
 sulfonate--carboxylate layers and 1,3-di(4-pyridyl)propane pillars:
 syntheses, structural topologies, and luminescent properties
;
_journal_issue 24
_journal_name_full CrystEngComm
_journal_page_first 4930
_journal_paper_doi 10.1039/c3ce40315g
_journal_volume 15
_journal_year 2013
_chemical_formula_sum 'C57 H45 Cd4 N6 O18 S2'
_chemical_formula_weight 1615.71
_chemical_name_systematic
;
?
;
_space_group_IT_number 15
_symmetry_cell_setting monoclinic
_symmetry_space_group_name_Hall '-C 2yc'
_symmetry_space_group_name_H-M 'C 1 2/c 1'
_atom_sites_solution_hydrogens geom
_atom_sites_solution_primary direct
_atom_sites_solution_secondary difmap
_audit_creation_method SHELXL-97
_cell_angle_alpha 90.00
_cell_angle_beta 101.6200(10)
_cell_angle_gamma 90.00
_cell_formula_units_Z 4
_cell_length_a 24.3069(17)
_cell_length_b 9.3535(6)
_cell_length_c 25.2396(18)
_cell_measurement_reflns_used 3968
_cell_measurement_temperature 296(2)
_cell_measurement_theta_max 25.23
_cell_measurement_theta_min 2.34
_cell_volume 5620.7(7)
_computing_cell_refinement 'Bruker SMART'
_computing_data_collection 'Bruker SMART'
_computing_data_reduction 'Bruker SAINT'
_computing_molecular_graphics 'Bruker SHELXTL'
_computing_publication_material 'Bruker SHELXTL'
_computing_structure_refinement 'SHELXL-97 (Sheldrick, 1997)'
_computing_structure_solution 'SHELXS-97 (Sheldrick, 1990)'
_diffrn_ambient_temperature 296(2)
_diffrn_measured_fraction_theta_full 0.920
_diffrn_measured_fraction_theta_max 0.920
_diffrn_measurement_device_type 'CCD area detector'
_diffrn_measurement_method 'phi and omega scans'
_diffrn_radiation_monochromator graphite
_diffrn_radiation_source 'fine-focus sealed tube'
_diffrn_radiation_type MoK\a
_diffrn_radiation_wavelength 0.71073
_diffrn_reflns_av_R_equivalents 0.0384
_diffrn_reflns_av_sigmaI/netI 0.0537
_diffrn_reflns_limit_h_max 32
_diffrn_reflns_limit_h_min -30
_diffrn_reflns_limit_k_max 12
_diffrn_reflns_limit_k_min -12
_diffrn_reflns_limit_l_max 25
_diffrn_reflns_limit_l_min -33
_diffrn_reflns_number 17216
_diffrn_reflns_theta_full 29.08
_diffrn_reflns_theta_max 29.08
_diffrn_reflns_theta_min 2.12
_exptl_absorpt_coefficient_mu 1.649
_exptl_absorpt_correction_T_max 0.7669
_exptl_absorpt_correction_T_min 0.6463
_exptl_absorpt_correction_type multi-scan
_exptl_absorpt_process_details '(SADABS; Bruker 2008)'
_exptl_crystal_colour colorless
_exptl_crystal_density_diffrn 1.909
_exptl_crystal_density_method 'not measured'
_exptl_crystal_description block
_exptl_crystal_F_000 3188
_exptl_crystal_size_max 0.29
_exptl_crystal_size_mid 0.20
_exptl_crystal_size_min 0.17
_refine_diff_density_max 0.912
_refine_diff_density_min -0.719
_refine_diff_density_rms 0.115
_refine_ls_extinction_method none
_refine_ls_goodness_of_fit_ref 1.021
_refine_ls_hydrogen_treatment constr
_refine_ls_matrix_type full
_refine_ls_number_parameters 393
_refine_ls_number_reflns 6924
_refine_ls_number_restraints 0
_refine_ls_restrained_S_all 1.021
_refine_ls_R_factor_all 0.0611
_refine_ls_R_factor_gt 0.0379
_refine_ls_shift/su_max 0.001
_refine_ls_shift/su_mean 0.000
_refine_ls_structure_factor_coef Fsqd
_refine_ls_weighting_details 'calc w=1/[\s^2^(Fo^2^)+(0.0354P)^2^+3.8492P] where P=(Fo^2^+2Fc^2^)/3'
_refine_ls_weighting_scheme calc
_refine_ls_wR_factor_gt 0.0774
_refine_ls_wR_factor_ref 0.0874
_reflns_number_gt 5078
_reflns_number_total 6924
_reflns_threshold_expression >2sigma(I)
_cod_data_source_file c3ce40315g.txt
_cod_data_source_block Cd
_cod_depositor_comments
;
The following automatic conversions were performed:

'_symmetry_cell_setting' value 'Monoclinic' changed to 'monoclinic'
according to /home/saulius/struct/CIF-dictionaries/cif_core.dic
dictionary named 'cif_core.dic' version 2.4.2 from
2011-04-26.

'_exptl_absorpt_correction_type' value 'Multi-scan'
changed to 'multi-scan' according to
/home/saulius/struct/CIF-dictionaries/cif_core.dic dictionary named
'cif_core.dic' version 2.4.2 from 2011-04-26.

Automatic conversion script
Id: cif_fix_values 1891 2012-01-12 08:04:46Z andrius 
;
_cod_original_sg_symbol_H-M C2/c
_cod_database_code 7210165

loop_
_symmetry_equiv_pos_as_xyz
'x, y, z'
'-x, y, -z+1/2'
'x+1/2, y+1/2, z'
'-x+1/2, y+1/2, -z+1/2'
'-x, -y, -z'
'x, -y, z-1/2'
'-x+1/2, -y+1/2, -z'
'x+1/2, -y+1/2, z-1/2'

loop_
_atom_site_label
_atom_site_type_symbol
_atom_site_fract_x
_atom_site_fract_y
_atom_site_fract_z
_atom_site_U_iso_or_equiv
_atom_site_adp_type
_atom_site_occupancy
_atom_site_symmetry_multiplicity
_atom_site_calc_flag
_atom_site_refinement_flags
Cd1 Cd 0.227770(11) 0.82287(3) 0.082449(12) 0.02793(9) Uani 1 1 d .
Cd2 Cd 0.071909(11) 0.93098(3) -0.003669(12) 0.02736(9) Uani 1 1 d .
S1 S 0.04848(4) 1.16990(10) 0.09358(4) 0.0285(2) Uani 1 1 d .
N1 N 0.30472(13) 0.7518(4) 0.14970(14) 0.0327(8) Uani 1 1 d .
N2 N 0.17280(13) 0.6959(3) 0.13230(13) 0.0299(7) Uani 1 1 d .
N3 N 0.09191(13) 0.8995(3) 0.44032(13) 0.0284(7) Uani 1 1 d .
O1 O 0.05389(11) 1.7059(3) 0.02656(12) 0.0336(7) Uani 1 1 d .
O2 O 0.12701(12) 1.7325(3) -0.01097(12) 0.0373(7) Uani 1 1 d .
O3 O 0.21451(11) 1.5356(3) -0.04584(12) 0.0320(6) Uani 1 1 d .
O4 O 0.24379(10) 1.6203(3) 0.03770(12) 0.0324(6) Uani 1 1 d .
O5 O 0.15414(10) 0.9794(3) 0.05785(12) 0.0317(6) Uani 1 1 d .
O6 O 0.21481(12) 1.0841(3) 0.12308(13) 0.0410(7) Uani 1 1 d .
O7 O 0.02489(10) 1.0692(3) 0.04847(11) 0.0291(6) Uani 1 1 d .
O8 O 0.08162(12) 1.0949(3) 0.13874(12) 0.0411(7) Uani 1 1 d .
O9 O 0.00495(11) 1.2604(3) 0.10510(13) 0.0396(7) Uani 1 1 d .
C1 C 0.11424(14) 1.5050(4) 0.02602(15) 0.0228(8) Uani 1 1 d .
C2 C 0.16788(14) 1.4572(4) 0.02241(15) 0.0223(8) Uani 1 1 d .
C3 C 0.18466(15) 1.3216(4) 0.04229(15) 0.0239(8) Uani 1 1 d .
H3A H 0.2205 1.2898 0.0404 0.029 Uiso 1 1 calc R
C4 C 0.14995(14) 1.2330(4) 0.06465(15) 0.0220(8) Uani 1 1 d .
C5 C 0.09529(15) 1.2791(4) 0.06578(15) 0.0229(8) Uani 1 1 d .
C6 C 0.07808(14) 1.4145(4) 0.04702(15) 0.0243(8) Uani 1 1 d .
H6A H 0.0420 1.4455 0.0484 0.029 Uiso 1 1 calc R
C7 C 0.09667(15) 1.6563(4) 0.01211(16) 0.0267(8) Uani 1 1 d .
C8 C 0.21125(15) 1.5483(4) 0.00275(17) 0.0269(8) Uani 1 1 d .
C9 C 0.17373(15) 1.0896(4) 0.08659(18) 0.0295(9) Uani 1 1 d .
C10 C 0.30489(17) 0.6901(5) 0.19767(17) 0.0366(10) Uani 1 1 d .
H10A H 0.2732 0.7005 0.2127 0.044 Uiso 1 1 calc R
C11 C 0.34934(17) 0.6123(5) 0.22601(18) 0.0400(10) Uani 1 1 d .
H11A H 0.3470 0.5702 0.2589 0.048 Uiso 1 1 calc R
C12 C 0.39763(16) 0.5972(4) 0.20521(18) 0.0344(10) Uani 1 1 d .
C13 C 0.39861(17) 0.6657(4) 0.15688(17) 0.0356(10) Uani 1 1 d .
H13A H 0.4307 0.6620 0.1422 0.043 Uiso 1 1 calc R
C14 C 0.35234(17) 0.7392(5) 0.13069(18) 0.0368(10) Uani 1 1 d .
H14A H 0.3539 0.7828 0.0979 0.044 Uiso 1 1 calc R
C15 C 0.44795(17) 0.5118(5) 0.2329(2) 0.0446(12) Uani 1 1 d .
H15A H 0.4391 0.4656 0.2646 0.053 Uiso 1 1 calc R
H15B H 0.4555 0.4375 0.2086 0.053 Uiso 1 1 calc R
C16 C 0.5000 0.6015(6) 0.2500 0.0385(15) Uani 1 2 d S
H16A H 0.4953 0.6627 0.2798 0.046 Uiso 0.50 1 d PR
C17 C 0.13020(17) 0.7542(4) 0.14993(18) 0.0371(10) Uani 1 1 d .
H17A H 0.1199 0.8477 0.1399 0.045 Uiso 1 1 calc R
C18 C 0.10056(18) 0.6816(4) 0.18248(18) 0.0384(10) Uani 1 1 d .
H18A H 0.0705 0.7260 0.1935 0.046 Uiso 1 1 calc R
C19 C 0.11510(17) 0.5434(4) 0.19901(16) 0.0330(9) Uani 1 1 d .
C20 C 0.15896(17) 0.4825(4) 0.18021(17) 0.0340(9) Uani 1 1 d .
H20A H 0.1700 0.3891 0.1896 0.041 Uiso 1 1 calc R
C21 C 0.18637(16) 0.5606(4) 0.14742(16) 0.0312(9) Uani 1 1 d .
H21A H 0.2159 0.5177 0.1350 0.037 Uiso 1 1 calc R
C22 C 0.0850(2) 0.4593(4) 0.23621(18) 0.0416(11) Uani 1 1 d .
H22A H 0.1074 0.3761 0.2495 0.050 Uiso 1 1 calc R
H22B H 0.0494 0.4254 0.2154 0.050 Uiso 1 1 calc R
C23 C 0.07373(19) 0.5448(5) 0.28460(18) 0.0411(11) Uani 1 1 d .
H23A H 0.0500 0.6258 0.2712 0.049 Uiso 1 1 calc R
H23B H 0.0530 0.4849 0.3051 0.049 Uiso 1 1 calc R
C24 C 0.12617(18) 0.5995(5) 0.32234(18) 0.0408(11) Uani 1 1 d .
H24A H 0.1473 0.5184 0.3397 0.049 Uiso 1 1 calc R
H24B H 0.1495 0.6483 0.3010 0.049 Uiso 1 1 calc R
C25 C 0.14160(17) 0.8979(4) 0.42473(18) 0.0369(10) Uani 1 1 d .
H25A H 0.1689 0.9640 0.4398 0.044 Uiso 1 1 calc R
C26 C 0.15364(17) 0.8023(4) 0.38734(18) 0.0375(10) Uani 1 1 d .
H26A H 0.1881 0.8065 0.3767 0.045 Uiso 1 1 calc R
C27 C 0.11476(17) 0.7002(4) 0.36553(16) 0.0310(9) Uani 1 1 d .
C28 C 0.06538(19) 0.6979(5) 0.3843(2) 0.0443(11) Uani 1 1 d .
H28A H 0.0387 0.6275 0.3724 0.053 Uiso 1 1 calc R
C29 C 0.05526(18) 0.7990(4) 0.42058(19) 0.0393(11) Uani 1 1 d .
H29A H 0.0211 0.7968 0.4317 0.047 Uiso 1 1 calc R

loop_
_atom_site_aniso_label
_atom_site_aniso_U_11
_atom_site_aniso_U_22
_atom_site_aniso_U_33
_atom_site_aniso_U_23
_atom_site_aniso_U_13
_atom_site_aniso_U_12
Cd1 0.02446(14) 0.02392(15) 0.03672(18) 0.00927(12) 0.00933(12) 0.00386(11)
Cd2 0.02484(14) 0.02033(14) 0.03762(18) 0.00553(12) 0.00798(12) 0.00304(11)
S1 0.0278(5) 0.0256(5) 0.0345(6) 0.0024(4) 0.0118(4) -0.0021(4)
N1 0.0258(17) 0.042(2) 0.030(2) 0.0002(16) 0.0043(15) -0.0015(15)
N2 0.0300(17) 0.0291(17) 0.0304(19) 0.0043(15) 0.0057(15) 0.0001(14)
N3 0.0298(17) 0.0295(17) 0.0276(19) -0.0051(14) 0.0104(14) -0.0011(14)
O1 0.0285(14) 0.0218(13) 0.055(2) 0.0070(13) 0.0182(14) 0.0066(11)
O2 0.0448(17) 0.0218(14) 0.052(2) 0.0081(13) 0.0262(15) 0.0065(12)
O3 0.0358(15) 0.0273(14) 0.0362(18) 0.0012(12) 0.0151(13) -0.0031(12)
O4 0.0261(14) 0.0262(14) 0.0443(18) -0.0010(13) 0.0053(13) -0.0049(11)
O5 0.0302(14) 0.0162(12) 0.0485(19) 0.0032(12) 0.0074(13) 0.0011(11)
O6 0.0349(16) 0.0390(17) 0.044(2) 0.0067(14) -0.0028(14) 0.0063(13)
O7 0.0229(13) 0.0278(14) 0.0372(17) -0.0032(12) 0.0075(12) -0.0034(11)
O8 0.0457(17) 0.0433(17) 0.0339(18) 0.0118(14) 0.0067(14) -0.0004(14)
O9 0.0367(16) 0.0330(16) 0.057(2) -0.0004(14) 0.0291(15) 0.0009(13)
C1 0.0231(17) 0.0194(17) 0.027(2) -0.0012(15) 0.0065(15) -0.0008(14)
C2 0.0229(17) 0.0216(18) 0.023(2) -0.0012(15) 0.0063(15) -0.0013(14)
C3 0.0205(17) 0.0205(18) 0.032(2) 0.0003(16) 0.0079(16) 0.0022(14)
C4 0.0230(17) 0.0206(17) 0.022(2) -0.0003(15) 0.0043(15) -0.0026(14)
C5 0.0264(18) 0.0192(17) 0.023(2) 0.0011(15) 0.0062(15) -0.0039(14)
C6 0.0193(17) 0.0229(18) 0.031(2) -0.0005(16) 0.0058(16) 0.0015(14)
C7 0.0253(19) 0.0233(19) 0.032(2) 0.0031(16) 0.0058(17) 0.0029(16)
C8 0.0253(19) 0.0189(18) 0.038(2) 0.0090(17) 0.0111(18) 0.0026(15)
C9 0.0208(18) 0.0187(18) 0.046(3) 0.0084(17) -0.0004(17) -0.0017(15)
C10 0.026(2) 0.051(3) 0.032(2) 0.005(2) 0.0074(18) -0.0020(19)
C11 0.037(2) 0.047(3) 0.034(3) 0.008(2) 0.004(2) -0.008(2)
C12 0.030(2) 0.030(2) 0.040(3) -0.0052(19) -0.0017(19) -0.0076(17)
C13 0.027(2) 0.046(3) 0.033(2) 0.000(2) 0.0071(18) 0.0032(18)
C14 0.035(2) 0.043(2) 0.032(2) 0.005(2) 0.0048(19) -0.0013(19)
C15 0.038(2) 0.034(2) 0.057(3) 0.006(2) -0.004(2) -0.0010(19)
C16 0.029(3) 0.037(3) 0.044(4) 0.000 -0.005(3) 0.000
C17 0.041(2) 0.029(2) 0.043(3) 0.0062(19) 0.013(2) 0.0038(19)
C18 0.042(2) 0.038(2) 0.039(3) 0.001(2) 0.018(2) 0.011(2)
C19 0.044(2) 0.031(2) 0.025(2) -0.0042(17) 0.0090(19) -0.0042(18)
C20 0.043(2) 0.028(2) 0.032(2) 0.0016(18) 0.0082(19) 0.0006(18)
C21 0.032(2) 0.031(2) 0.031(2) 0.0025(18) 0.0061(18) 0.0032(17)
C22 0.059(3) 0.031(2) 0.039(3) -0.0023(19) 0.021(2) -0.011(2)
C23 0.051(3) 0.042(3) 0.035(3) -0.005(2) 0.020(2) -0.006(2)
C24 0.045(3) 0.042(3) 0.038(3) -0.007(2) 0.014(2) 0.007(2)
C25 0.031(2) 0.035(2) 0.044(3) -0.002(2) 0.006(2) -0.0034(18)
C26 0.028(2) 0.042(2) 0.044(3) 0.002(2) 0.0112(19) 0.0041(18)
C27 0.036(2) 0.029(2) 0.029(2) 0.0005(17) 0.0096(18) 0.0055(17)
C28 0.045(3) 0.040(3) 0.052(3) -0.014(2) 0.021(2) -0.015(2)
C29 0.036(2) 0.037(2) 0.051(3) -0.015(2) 0.024(2) -0.0106(19)

loop_
_atom_type_symbol
_atom_type_description
_atom_type_scat_dispersion_real
_atom_type_scat_dispersion_imag
_atom_type_scat_source
C C 0.0033 0.0016 'International Tables Vol C Tables 4.2.6.8 and 6.1.1.4'
H H 0.0000 0.0000 'International Tables Vol C Tables 4.2.6.8 and 6.1.1.4'
N N 0.0061 0.0033 'International Tables Vol C Tables 4.2.6.8 and 6.1.1.4'
O O 0.0106 0.0060 'International Tables Vol C Tables 4.2.6.8 and 6.1.1.4'
S S 0.1246 0.1234 'International Tables Vol C Tables 4.2.6.8 and 6.1.1.4'
Cd Cd -0.8075 1.2024 'International Tables Vol C Tables 4.2.6.8 and 6.1.1.4'

loop_
_geom_angle_atom_site_label_1
_geom_angle_atom_site_label_2
_geom_angle_atom_site_label_3
_geom_angle
_geom_angle_site_symmetry_1
_geom_angle_site_symmetry_3
O3 Cd1 O4 95.88(9) 7_575 1_545
O3 Cd1 O5 91.72(9) 7_575 .
O4 Cd1 O5 126.66(10) 1_545 .
O3 Cd1 N2 171.36(11) 7_575 .
O4 Cd1 N2 91.02(10) 1_545 .
O5 Cd1 N2 88.31(10) . .
O3 Cd1 N1 89.53(11) 7_575 .
O4 Cd1 N1 86.11(11) 1_545 .
O5 Cd1 N1 146.81(11) . .
N2 Cd1 N1 85.74(11) . .
N3 Cd2 O7 99.12(10) 6_575 .
N3 Cd2 O1 158.77(11) 6_575 1_545
O7 Cd2 O1 100.01(9) . 1_545
N3 Cd2 O5 90.97(10) 6_575 .
O7 Cd2 O5 88.15(9) . .
O1 Cd2 O5 98.76(9) 1_545 .
N3 Cd2 O2 108.32(10) 6_575 1_545
O7 Cd2 O2 148.79(10) . 1_545
O1 Cd2 O2 56.47(9) 1_545 1_545
O5 Cd2 O2 77.02(10) . 1_545
N3 Cd2 O7 91.14(10) 6_575 5_575
O7 Cd2 O7 73.58(10) . 5_575
O1 Cd2 O7 85.51(9) 1_545 5_575
O5 Cd2 O7 161.71(9) . 5_575
O2 Cd2 O7 119.34(10) 1_545 5_575
N3 Cd2 C7 135.15(12) 6_575 1_545
O7 Cd2 C7 125.55(11) . 1_545
O1 Cd2 C7 28.32(10) 1_545 1_545
O5 Cd2 C7 87.11(10) . 1_545
O2 Cd2 C7 28.15(10) 1_545 1_545
O7 Cd2 C7 104.00(10) 5_575 1_545
O9 S1 O8 116.52(19) . .
O9 S1 O7 109.92(17) . .
O8 S1 O7 111.26(16) . .
O9 S1 C5 107.41(17) . .
O8 S1 C5 107.01(17) . .
O7 S1 C5 103.82(16) . .
C10 N1 C14 116.0(3) . .
C10 N1 Cd1 129.1(3) . .
C14 N1 Cd1 112.6(3) . .
C17 N2 C21 117.1(3) . .
C17 N2 Cd1 122.9(3) . .
C21 N2 Cd1 119.8(3) . .
C29 N3 C25 117.3(3) . .
C29 N3 Cd2 121.7(3) . 6_576
C25 N3 Cd2 121.0(3) . 6_576
C7 O1 Cd2 91.0(2) . 1_565
C7 O2 Cd2 90.8(2) . 1_565
C8 O3 Cd1 120.8(2) . 7_575
C8 O4 Cd1 130.4(2) . 1_565
C9 O5 Cd1 100.2(2) . .
C9 O5 Cd2 134.6(2) . .
Cd1 O5 Cd2 125.21(11) . .
S1 O7 Cd2 128.89(14) . .
S1 O7 Cd2 123.20(14) . 5_575
Cd2 O7 Cd2 106.42(10) . 5_575
C2 C1 C6 119.7(3) . .
C2 C1 C7 120.8(3) . .
C6 C1 C7 119.3(3) . .
C3 C2 C1 118.5(3) . .
C3 C2 C8 117.2(3) . .
C1 C2 C8 124.1(3) . .
C4 C3 C2 122.3(3) . .
C4 C3 H3A 118.8 . .
C2 C3 H3A 118.8 . .
C3 C4 C5 118.8(3) . .
C3 C4 C9 117.4(3) . .
C5 C4 C9 123.8(3) . .
C6 C5 C4 119.7(3) . .
C6 C5 S1 119.2(3) . .
C4 C5 S1 121.1(3) . .
C5 C6 C1 120.8(3) . .
C5 C6 H6A 119.6 . .
C1 C6 H6A 119.6 . .
O2 C7 O1 121.7(3) . .
O2 C7 C1 118.7(3) . .
O1 C7 C1 119.5(3) . .
O2 C7 Cd2 61.00(19) . 1_565
O1 C7 Cd2 60.69(18) . 1_565
C1 C7 Cd2 174.5(3) . 1_565
O3 C8 O4 125.8(3) . .
O3 C8 C2 117.0(3) . .
O4 C8 C2 116.9(3) . .
O6 C9 O5 123.0(3) . .
O6 C9 C4 120.5(3) . .
O5 C9 C4 115.4(3) . .
N1 C10 C11 123.8(4) . .
N1 C10 H10A 118.1 . .
C11 C10 H10A 118.1 . .
C10 C11 C12 119.5(4) . .
C10 C11 H11A 120.2 . .
C12 C11 H11A 120.2 . .
C13 C12 C11 116.9(4) . .
C13 C12 C15 119.9(4) . .
C11 C12 C15 123.2(4) . .
C14 C13 C12 120.0(4) . .
C14 C13 H13A 120.0 . .
C12 C13 H13A 120.0 . .
N1 C14 C13 123.7(4) . .
N1 C14 H14A 118.2 . .
C13 C14 H14A 118.2 . .
C16 C15 C12 113.2(4) . .
C16 C15 H15A 108.9 . .
C12 C15 H15A 108.9 . .
C16 C15 H15B 108.9 . .
C12 C15 H15B 108.9 . .
H15A C15 H15B 107.8 . .
C15 C16 C15 112.3(5) . 2_655
C15 C16 H16A 109.1 . .
C15 C16 H16A 109.3 2_655 .
N2 C17 C18 122.5(4) . .
N2 C17 H17A 118.8 . .
C18 C17 H17A 118.8 . .
C17 C18 C19 120.6(4) . .
C17 C18 H18A 119.7 . .
C19 C18 H18A 119.7 . .
C20 C19 C18 116.9(4) . .
C20 C19 C22 120.1(4) . .
C18 C19 C22 123.0(4) . .
C21 C20 C19 119.4(4) . .
C21 C20 H20A 120.3 . .
C19 C20 H20A 120.3 . .
N2 C21 C20 123.5(4) . .
N2 C21 H21A 118.3 . .
C20 C21 H21A 118.3 . .
C19 C22 C23 114.1(3) . .
C19 C22 H22A 108.7 . .
C23 C22 H22A 108.7 . .
C19 C22 H22B 108.7 . .
C23 C22 H22B 108.7 . .
H22A C22 H22B 107.6 . .
C24 C23 C22 114.5(4) . .
C24 C23 H23A 108.6 . .
C22 C23 H23A 108.6 . .
C24 C23 H23B 108.6 . .
C22 C23 H23B 108.6 . .
H23A C23 H23B 107.6 . .
C27 C24 C23 114.2(3) . .
C27 C24 H24A 108.7 . .
C23 C24 H24A 108.7 . .
C27 C24 H24B 108.7 . .
C23 C24 H24B 108.7 . .
H24A C24 H24B 107.6 . .
N3 C25 C26 122.5(4) . .
N3 C25 H25A 118.8 . .
C26 C25 H25A 118.8 . .
C25 C26 C27 120.1(4) . .
C25 C26 H26A 119.9 . .
C27 C26 H26A 119.9 . .
C28 C27 C26 116.6(4) . .
C28 C27 C24 122.7(4) . .
C26 C27 C24 120.7(4) . .
C29 C28 C27 120.3(4) . .
C29 C28 H28A 119.8 . .
C27 C28 H28A 119.8 . .
N3 C29 C28 122.9(4) . .
N3 C29 H29A 118.5 . .
C28 C29 H29A 118.5 . .

loop_
_geom_bond_atom_site_label_1
_geom_bond_atom_site_label_2
_geom_bond_distance
_geom_bond_site_symmetry_2
Cd1 O3 2.258(3) 7_575
Cd1 O4 2.279(3) 1_545
Cd1 O5 2.299(2) .
Cd1 N2 2.336(3) .
Cd1 N1 2.354(3) .
Cd2 N3 2.242(3) 6_575
Cd2 O7 2.306(3) .
Cd2 O1 2.311(2) 1_545
Cd2 O5 2.315(3) .
Cd2 O2 2.318(3) 1_545
Cd2 O7 2.397(2) 5_575
Cd2 C7 2.650(4) 1_545
S1 O9 1.430(3) .
S1 O8 1.439(3) .
S1 O7 1.500(3) .
S1 C5 1.775(4) .
N1 C10 1.340(5) .
N1 C14 1.345(5) .
N2 C17 1.324(5) .
N2 C21 1.343(5) .
N3 C29 1.321(5) .
N3 C25 1.344(5) .
N3 Cd2 2.242(3) 6_576
O1 C7 1.258(4) .
O1 Cd2 2.311(2) 1_565
O2 C7 1.251(4) .
O2 Cd2 2.318(3) 1_565
O3 C8 1.250(5) .
O3 Cd1 2.258(3) 7_575
O4 C8 1.255(5) .
O4 Cd1 2.279(3) 1_565
O5 C9 1.295(4) .
O6 C9 1.216(5) .
O7 Cd2 2.397(2) 5_575
C1 C2 1.399(5) .
C1 C6 1.400(5) .
C1 C7 1.499(5) .
C2 C3 1.394(5) .
C2 C8 1.515(5) .
C3 C4 1.382(5) .
C3 H3A 0.9300 .
C4 C5 1.403(5) .
C4 C9 1.520(5) .
C5 C6 1.386(5) .
C6 H6A 0.9300 .
C7 Cd2 2.650(4) 1_565
C10 C11 1.377(6) .
C10 H10A 0.9300 .
C11 C12 1.386(6) .
C11 H11A 0.9300 .
C12 C13 1.383(6) .
C12 C15 1.509(6) .
C13 C14 1.369(6) .
C13 H13A 0.9300 .
C14 H14A 0.9300 .
C15 C16 1.507(5) .
C15 H15A 0.9700 .
C15 H15B 0.9700 .
C16 C15 1.507(5) 2_655
C16 H16A 0.9700 .
C17 C18 1.376(6) .
C17 H17A 0.9300 .
C18 C19 1.382(5) .
C18 H18A 0.9300 .
C19 C20 1.375(5) .
C19 C22 1.521(5) .
C20 C21 1.373(5) .
C20 H20A 0.9300 .
C21 H21A 0.9300 .
C22 C23 1.530(6) .
C22 H22A 0.9700 .
C22 H22B 0.9700 .
C23 C24 1.518(6) .
C23 H23A 0.9700 .
C23 H23B 0.9700 .
C24 C27 1.508(5) .
C24 H24A 0.9700 .
C24 H24B 0.9700 .
C25 C26 1.373(6) .
C25 H25A 0.9300 .
C26 C27 1.378(6) .
C26 H26A 0.9300 .
C27 C28 1.377(6) .
C28 C29 1.372(6) .
C28 H28A 0.9300 .
C29 H29A 0.9300 .
